data_7021889
loop_
_publ_author_name
'Tripathy, Suman Kumar'
'Surada, Raj Kiran'
'Manne, Rajesh K.'
'Mobin, Shaikh M.'
'Santra, Manas Kumar'
'Patra, Srikanta'

_publ_section_title
;
 Synthesis, characterisation and biological activities of
 [(p-cym)RuX(pz4lut)](n+) and [{(p-cym)RuX}2(\m-pz4lut)](n+) (X = Cl, H2O
 and pz4lut = \a,\a,\a',\a'-tetra(pyrazol-1-yl)-2,6-lutidine).
;
_journal_issue 39
_journal_name_full 'Dalton transactions (Cambridge, England : 2003)'
_journal_page_first 14081
_journal_page_last 14091
_journal_paper_doi 10.1039/c3dt51275d
_journal_volume 42
_journal_year 2013
_chemical_formula_sum 'C47 H59 Cl4 N9 O2 Ru2'
_chemical_formula_weight 1125.97
_chemical_name_systematic
;
 ?
;
_space_group_IT_number 15
_symmetry_cell_setting monoclinic
_symmetry_space_group_name_Hall '-C 2yc'
_symmetry_space_group_name_H-M 'C 1 2/c 1'
_atom_sites_solution_hydrogens geom
_atom_sites_solution_primary direct
_atom_sites_solution_secondary difmap
_audit_creation_method SHELXL-97
_cell_angle_alpha 90.000(5)
_cell_angle_beta 109.217(5)
_cell_angle_gamma 90.000(5)
_cell_formula_units_Z 4
_cell_length_a 23.089(5)
_cell_length_b 13.631(5)
_cell_length_c 19.256(5)
_cell_measurement_reflns_used 6413
_cell_measurement_temperature 150(2)
_cell_measurement_theta_max 32.4788
_cell_measurement_theta_min 3.0777
_cell_volume 5723(3)
_computing_cell_refinement 'CrysAlis RED, Oxford Diffraction Ltd.,'
_computing_data_collection 'CrysAlis CCD, Oxford Diffraction Ltd.,'
_computing_data_reduction 'CrysAlis RED, Oxford Diffraction Ltd.,'
_computing_molecular_graphics Ortep3
_computing_publication_material Shelx97
_computing_structure_refinement 'SHELXL-97 (Sheldrick, 1997)'
_computing_structure_solution 'SHELXS-97 (Sheldrick, 1997)'
_diffrn_ambient_temperature 150(2)
_diffrn_detector_area_resol_mean 15.9948
_diffrn_measured_fraction_theta_full 0.998
_diffrn_measured_fraction_theta_max 0.998
_diffrn_measurement_device_type 'OXFORD DIFFRACTION SUPER NOVA'
_diffrn_measurement_method \w/q-scan
_diffrn_radiation_monochromator graphite
_diffrn_radiation_source 'Micro-Focus (Mo) X-ray Source'
_diffrn_radiation_type MoK\a
_diffrn_radiation_wavelength 0.71073
_diffrn_reflns_av_R_equivalents 0.0679
_diffrn_reflns_av_sigmaI/netI 0.0550
_diffrn_reflns_limit_h_max 27
_diffrn_reflns_limit_h_min -23
_diffrn_reflns_limit_k_max 16
_diffrn_reflns_limit_k_min -16
_diffrn_reflns_limit_l_max 22
_diffrn_reflns_limit_l_min -22
_diffrn_reflns_number 19909
_diffrn_reflns_theta_full 25.00
_diffrn_reflns_theta_max 25.00
_diffrn_reflns_theta_min 3.08
_exptl_absorpt_coefficient_mu 0.756
_exptl_absorpt_correction_T_max 0.8574
_exptl_absorpt_correction_T_min 0.7886
_exptl_absorpt_correction_type multi-scan
_exptl_absorpt_process_details
;
CrysAlis RED, Oxford Diffraction Ltd.,
Version 1.171.31.7 (release 18-10-2006 CrysAlis171 .NET)
(compiled Oct 18 2006,16:28:17)
Empirical absorption correction using spherical harmonics,
 implemented in SCALE3 ABSPACK scaling algorithm.
;
_exptl_crystal_colour orange
_exptl_crystal_density_diffrn 1.307
_exptl_crystal_density_method 'not measured'
_exptl_crystal_description block
_exptl_crystal_F_000 2304
_exptl_crystal_size_max 0.33
_exptl_crystal_size_mid 0.26
_exptl_crystal_size_min 0.21
_platon_squeeze_details
;
;
_refine_diff_density_max 0.991
_refine_diff_density_min -1.004
_refine_diff_density_rms 0.122
_refine_ls_extinction_method none
_refine_ls_goodness_of_fit_ref 1.077
_refine_ls_hydrogen_treatment riding
_refine_ls_matrix_type full
_refine_ls_number_parameters 308
_refine_ls_number_reflns 5020
_refine_ls_number_restraints 0
_refine_ls_restrained_S_all 1.077
_refine_ls_R_factor_all 0.0809
_refine_ls_R_factor_gt 0.0679
_refine_ls_shift/su_max 0.001
_refine_ls_shift/su_mean 0.000
_refine_ls_structure_factor_coef Fsqd
_refine_ls_weighting_details 'calc w=1/[\s^2^(Fo^2^)+(0.1234P)^2^+8.2581P] where P=(Fo^2^+2Fc^2^)/3'
_refine_ls_weighting_scheme calc
_refine_ls_wR_factor_gt 0.1897
_refine_ls_wR_factor_ref 0.2038
_reflns_number_gt 3924
_reflns_number_total 5020
_reflns_threshold_expression >2sigma(I)
_cod_data_source_file c3dt51275d.txt
_cod_data_source_block iitbbs001
_cod_depositor_comments
;
The following automatic conversions were performed:

'_symmetry_cell_setting' value 'Monoclinic' changed to 'monoclinic'
according to /home/saulius/struct/CIF-dictionaries/cif_core.dic
dictionary named 'cif_core.dic' version 2.4.2 from 2011-04-26.

Automatic conversion script
Id: cif_fix_values 1891 2012-01-12 08:04:46Z andrius 
;
_cod_original_sg_symbol_H-M 'C 2/c'
_cod_database_code 7021889

loop_
_symmetry_equiv_pos_as_xyz
'x, y, z'
'-x, y, -z+1/2'
'x+1/2, y+1/2, z'
'-x+1/2, y+1/2, -z+1/2'
'-x, -y, -z'
'x, -y, z-1/2'
'-x+1/2, -y+1/2, -z'
'x+1/2, -y+1/2, z-1/2'

loop_
_atom_site_label
_atom_site_type_symbol
_atom_site_fract_x
_atom_site_fract_y
_atom_site_fract_z
_atom_site_U_iso_or_equiv
_atom_site_adp_type
_atom_site_occupancy
_atom_site_symmetry_multiplicity
_atom_site_calc_flag
_atom_site_refinement_flags
_atom_site_disorder_assembly
_atom_site_disorder_group
Ru1 Ru 0.655117(19) 0.33513(3) 0.14522(2) 0.0442(2) Uani 1 1 d . . .
Cl1 Cl 0.66761(7) 0.41993(12) 0.04070(8) 0.0601(4) Uani 1 1 d . . .
N1 N 0.5695(2) 0.2953(3) 0.0694(2) 0.0433(10) Uani 1 1 d . . .
N2 N 0.5142(2) 0.3337(3) 0.0681(2) 0.0380(10) Uani 1 1 d . . .
N3 N 0.54849(19) 0.4722(3) 0.1474(2) 0.0419(10) Uani 1 1 d . . .
N4 N 0.60936(19) 0.4650(3) 0.1586(2) 0.0441(10) Uani 1 1 d . . .
N5 N 0.5000 0.3773(4) 0.2500 0.0367(12) Uani 1 2 d S . .
C1 C 0.6051(3) 0.1883(5) -0.0150(4) 0.0658(17) Uani 1 1 d . . .
H1A H 0.6432 0.2263 0.0024 0.099 Uiso 1 1 calc R . .
H1B H 0.5913 0.1842 -0.0688 0.099 Uiso 1 1 calc R . .
H1C H 0.6124 0.1221 0.0059 0.099 Uiso 1 1 calc R . .
C2 C 0.5569(3) 0.2375(4) 0.0086(3) 0.0497(13) Uani 1 1 d . . .
C3 C 0.4937(3) 0.2372(4) -0.0278(3) 0.0512(13) Uani 1 1 d . . .
H3 H 0.4726 0.2021 -0.0714 0.061 Uiso 1 1 calc R . .
C4 C 0.4677(3) 0.2962(4) 0.0106(3) 0.0467(13) Uani 1 1 d . . .
C5 C 0.4016(3) 0.3221(5) -0.0023(4) 0.0616(17) Uani 1 1 d . . .
H5A H 0.3756 0.2910 -0.0478 0.092 Uiso 1 1 calc R . .
H5B H 0.3965 0.3935 -0.0066 0.092 Uiso 1 1 calc R . .
H5C H 0.3895 0.2987 0.0391 0.092 Uiso 1 1 calc R . .
C6 C 0.4681(3) 0.5958(5) 0.1494(3) 0.0557(14) Uani 1 1 d . . .
H6A H 0.4424 0.5871 0.0980 0.084 Uiso 1 1 calc R . .
H6B H 0.4677 0.6649 0.1633 0.084 Uiso 1 1 calc R . .
H6C H 0.4520 0.5553 0.1810 0.084 Uiso 1 1 calc R . .
C7 C 0.5323(3) 0.5652(4) 0.1587(3) 0.0471(13) Uani 1 1 d . . .
C8 C 0.5858(3) 0.6187(4) 0.1785(3) 0.0547(14) Uani 1 1 d . . .
H8 H 0.5904 0.6862 0.1913 0.066 Uiso 1 1 calc R . .
C9 C 0.6324(3) 0.5541(4) 0.1763(3) 0.0517(13) Uani 1 1 d . . .
C10 C 0.6982(3) 0.5803(6) 0.1897(4) 0.074(2) Uani 1 1 d . . .
H10A H 0.7234 0.5549 0.2378 0.111 Uiso 1 1 calc R . .
H10B H 0.7023 0.6518 0.1891 0.111 Uiso 1 1 calc R . .
H10C H 0.7118 0.5514 0.1512 0.111 Uiso 1 1 calc R . .
C11 C 0.5064(2) 0.3886(4) 0.1278(3) 0.0406(11) Uani 1 1 d . . .
C12 C 0.5065(2) 0.3253(4) 0.1936(3) 0.0378(11) Uani 1 1 d . . .
C13 C 0.5061(2) 0.2251(4) 0.1902(3) 0.0450(12) Uani 1 1 d . . .
H13 H 0.5100 0.1919 0.1485 0.054 Uiso 1 1 calc R . .
C14 C 0.5000 0.1729(5) 0.2500 0.0480(19) Uani 1 2 d S . .
H14 H 0.5000 0.1032 0.2500 0.058 Uiso 1 2 calc SR . .
C15 C 0.6852(3) 0.2942(5) 0.2652(3) 0.0551(15) Uani 1 1 d . . .
C16 C 0.7319(3) 0.3482(6) 0.2506(3) 0.0628(17) Uani 1 1 d . . .
H16 H 0.7480 0.4048 0.2793 0.075 Uiso 1 1 calc R . .
C17 C 0.7550(3) 0.3207(6) 0.1952(4) 0.0654(19) Uani 1 1 d . . .
H17 H 0.7853 0.3601 0.1853 0.078 Uiso 1 1 calc R . .
C18 C 0.7335(3) 0.2334(6) 0.1529(3) 0.0652(17) Uani 1 1 d . . .
C19 C 0.6864(4) 0.1809(5) 0.1656(4) 0.0647(18) Uani 1 1 d . . .
H19 H 0.6706 0.1241 0.1370 0.078 Uiso 1 1 calc R . .
C20 C 0.6614(3) 0.2105(5) 0.2205(3) 0.0556(15) Uani 1 1 d . . .
H20 H 0.6286 0.1743 0.2274 0.067 Uiso 1 1 calc R . .
C21 C 0.7630(4) 0.2028(8) 0.0964(4) 0.097(3) Uani 1 1 d . . .
H21A H 0.8069 0.1913 0.1210 0.146 Uiso 1 1 calc R . .
H21B H 0.7575 0.2550 0.0598 0.146 Uiso 1 1 calc R . .
H21C H 0.7437 0.1424 0.0719 0.146 Uiso 1 1 calc R . .
C22 C 0.6651(3) 0.3162(5) 0.3308(3) 0.0585(16) Uani 1 1 d . . .
H22 H 0.6233 0.2878 0.3219 0.070 Uiso 1 1 calc R . .
C23 C 0.6639(4) 0.4230(7) 0.3483(4) 0.084(2) Uani 1 1 d . . .
H23A H 0.7058 0.4491 0.3638 0.127 Uiso 1 1 calc R . .
H23B H 0.6466 0.4315 0.3880 0.127 Uiso 1 1 calc R . .
H23C H 0.6386 0.4582 0.3045 0.127 Uiso 1 1 calc R . .
C24 C 0.7116(4) 0.2623(7) 0.3967(4) 0.089(3) Uani 1 1 d . . .
H24A H 0.7534 0.2820 0.4008 0.134 Uiso 1 1 calc R . .
H24B H 0.7072 0.1913 0.3890 0.134 Uiso 1 1 calc R . .
H24C H 0.7036 0.2796 0.4421 0.134 Uiso 1 1 calc R . .
Cl11 Cl 0.6448(3) -0.0627(5) 0.1108(5) 0.316(5) Uani 1 1 d . . .
O111 O 0.5086(10) 0.0132(9) 0.0991(9) 0.190(10) Uani 0.565(17) 1 d P A 1
O222 O 0.3922(8) 0.0863(11) 0.0360(11) 0.125(8) Uani 0.435(17) 1 d P A 2

loop_
_atom_site_aniso_label
_atom_site_aniso_U_11
_atom_site_aniso_U_22
_atom_site_aniso_U_33
_atom_site_aniso_U_23
_atom_site_aniso_U_13
_atom_site_aniso_U_12
Ru1 0.0364(3) 0.0603(4) 0.0365(3) 0.00279(17) 0.0127(2) 0.00459(17)
Cl1 0.0594(9) 0.0762(10) 0.0501(8) 0.0071(7) 0.0253(7) -0.0032(7)
N1 0.043(3) 0.047(2) 0.040(2) 0.0000(19) 0.0145(19) 0.0031(19)
N2 0.037(2) 0.046(2) 0.033(2) -0.0017(16) 0.0139(18) 0.0015(17)
N3 0.040(2) 0.047(2) 0.038(2) 0.0003(18) 0.0124(18) -0.0027(18)
N4 0.037(2) 0.055(3) 0.040(2) -0.0041(19) 0.0124(18) -0.0030(19)
N5 0.033(3) 0.042(3) 0.034(3) 0.000 0.010(2) 0.000
C1 0.061(4) 0.074(4) 0.069(4) -0.007(3) 0.029(3) 0.010(3)
C2 0.064(4) 0.045(3) 0.042(3) -0.003(2) 0.020(3) 0.006(3)
C3 0.053(3) 0.057(3) 0.042(3) -0.012(2) 0.013(2) -0.006(3)
C4 0.043(3) 0.065(3) 0.029(3) 0.001(2) 0.007(2) -0.005(3)
C5 0.041(3) 0.089(5) 0.050(4) -0.010(3) 0.008(3) -0.012(3)
C6 0.056(3) 0.051(3) 0.065(4) 0.003(3) 0.026(3) 0.011(3)
C7 0.057(3) 0.046(3) 0.040(3) 0.001(2) 0.018(2) -0.002(2)
C8 0.065(4) 0.048(3) 0.051(3) -0.004(3) 0.017(3) -0.011(3)
C9 0.049(3) 0.059(3) 0.043(3) -0.001(2) 0.010(2) -0.009(3)
C10 0.050(4) 0.087(5) 0.077(5) -0.013(4) 0.009(3) -0.022(3)
C11 0.042(3) 0.047(3) 0.036(3) -0.003(2) 0.018(2) -0.004(2)
C12 0.033(3) 0.048(3) 0.032(3) -0.002(2) 0.011(2) -0.002(2)
C13 0.044(3) 0.049(3) 0.044(3) -0.006(2) 0.017(2) -0.005(2)
C14 0.057(5) 0.036(4) 0.057(5) 0.000 0.029(4) 0.000
C15 0.036(3) 0.088(5) 0.040(3) 0.013(3) 0.011(2) 0.008(3)
C16 0.040(3) 0.099(5) 0.042(3) 0.007(3) 0.003(3) 0.006(3)
C17 0.032(3) 0.115(6) 0.048(4) 0.013(3) 0.011(3) 0.004(3)
C18 0.058(4) 0.087(5) 0.053(4) 0.011(3) 0.022(3) 0.027(4)
C19 0.076(5) 0.067(4) 0.049(4) 0.011(3) 0.016(3) 0.025(3)
C20 0.042(3) 0.070(4) 0.051(3) 0.017(3) 0.011(3) 0.015(3)
C21 0.084(6) 0.155(8) 0.064(5) 0.009(5) 0.038(4) 0.053(6)
C22 0.045(3) 0.090(5) 0.043(3) 0.010(3) 0.018(3) 0.015(3)
C23 0.080(5) 0.120(7) 0.058(4) -0.002(4) 0.030(4) 0.020(5)
C24 0.077(5) 0.147(8) 0.047(4) 0.026(4) 0.026(3) 0.039(5)
Cl11 0.210(6) 0.173(5) 0.423(10) 0.008(6) -0.088(6) 0.002(4)
O111 0.36(3) 0.072(8) 0.173(15) -0.078(9) 0.128(17) -0.071(12)
O222 0.117(13) 0.081(10) 0.203(19) 0.011(10) 0.086(13) -0.026(9)

loop_
_atom_type_symbol
_atom_type_description
_atom_type_scat_dispersion_real
_atom_type_scat_dispersion_imag
_atom_type_scat_source
C C 0.0033 0.0016 'International Tables Vol C Tables 4.2.6.8 and 6.1.1.4'
H H 0.0000 0.0000 'International Tables Vol C Tables 4.2.6.8 and 6.1.1.4'
N N 0.0061 0.0033 'International Tables Vol C Tables 4.2.6.8 and 6.1.1.4'
O O 0.0106 0.0060 'International Tables Vol C Tables 4.2.6.8 and 6.1.1.4'
Cl Cl 0.1484 0.1585 'International Tables Vol C Tables 4.2.6.8 and 6.1.1.4'
Ru Ru -1.2594 0.8363 'International Tables Vol C Tables 4.2.6.8 and 6.1.1.4'

loop_
_geom_angle_atom_site_label_1
_geom_angle_atom_site_label_2
_geom_angle_atom_site_label_3
_geom_angle
_geom_angle_site_symmetry_1
_geom_angle_site_symmetry_3
N1 Ru1 N4 84.71(17) . .
N1 Ru1 C17 153.1(2) . .
N4 Ru1 C17 121.0(2) . .
N1 Ru1 C20 95.8(2) . .
N4 Ru1 C20 119.4(2) . .
C17 Ru1 C20 79.1(2) . .
N1 Ru1 C19 93.2(2) . .
N4 Ru1 C19 156.5(2) . .
C17 Ru1 C19 66.6(3) . .
C20 Ru1 C19 37.4(2) . .
N1 Ru1 C16 160.0(2) . .
N4 Ru1 C16 95.9(2) . .
C17 Ru1 C16 36.8(3) . .
C20 Ru1 C16 66.5(2) . .
C19 Ru1 C16 78.4(3) . .
N1 Ru1 C18 116.0(2) . .
N4 Ru1 C18 158.5(2) . .
C17 Ru1 C18 37.7(3) . .
C20 Ru1 C18 66.7(2) . .
C19 Ru1 C18 36.3(3) . .
C16 Ru1 C18 66.8(3) . .
N1 Ru1 C15 123.3(2) . .
N4 Ru1 C15 94.6(2) . .
C17 Ru1 C15 66.7(2) . .
C20 Ru1 C15 37.3(2) . .
C19 Ru1 C15 67.1(2) . .
C16 Ru1 C15 36.7(2) . .
C18 Ru1 C15 79.1(2) . .
N1 Ru1 Cl1 83.56(13) . .
N4 Ru1 Cl1 84.40(12) . .
C17 Ru1 Cl1 90.68(18) . .
C20 Ru1 Cl1 156.10(17) . .
C19 Ru1 Cl1 118.67(19) . .
C16 Ru1 Cl1 116.38(19) . .
C18 Ru1 Cl1 92.02(18) . .
C15 Ru1 Cl1 152.96(17) . .
C2 N1 N2 105.7(4) . .
C2 N1 Ru1 129.2(4) . .
N2 N1 Ru1 124.8(3) . .
C4 N2 N1 110.6(4) . .
C4 N2 C11 125.1(5) . .
N1 N2 C11 123.1(4) . .
N4 N3 C7 111.6(4) . .
N4 N3 C11 123.5(4) . .
C7 N3 C11 124.9(4) . .
C9 N4 N3 106.4(4) . .
C9 N4 Ru1 128.5(4) . .
N3 N4 Ru1 125.0(3) . .
C12 N5 C12 116.5(6) 2_655 .
C2 C1 H1A 109.5 . .
C2 C1 H1B 109.5 . .
H1A C1 H1B 109.5 . .
C2 C1 H1C 109.5 . .
H1A C1 H1C 109.5 . .
H1B C1 H1C 109.5 . .
N1 C2 C3 109.0(5) . .
N1 C2 C1 123.6(6) . .
C3 C2 C1 127.4(5) . .
C4 C3 C2 107.6(5) . .
C4 C3 H3 126.2 . .
C2 C3 H3 126.2 . .
C3 C4 N2 107.0(5) . .
C3 C4 C5 130.9(5) . .
N2 C4 C5 122.0(5) . .
C4 C5 H5A 109.5 . .
C4 C5 H5B 109.5 . .
H5A C5 H5B 109.5 . .
C4 C5 H5C 109.5 . .
H5A C5 H5C 109.5 . .
H5B C5 H5C 109.5 . .
C7 C6 H6A 109.5 . .
C7 C6 H6B 109.5 . .
H6A C6 H6B 109.5 . .
C7 C6 H6C 109.5 . .
H6A C6 H6C 109.5 . .
H6B C6 H6C 109.5 . .
N3 C7 C8 105.6(5) . .
N3 C7 C6 123.8(5) . .
C8 C7 C6 130.7(5) . .
C7 C8 C9 106.7(5) . .
C7 C8 H8 126.6 . .
C9 C8 H8 126.6 . .
N4 C9 C8 109.7(5) . .
N4 C9 C10 124.2(6) . .
C8 C9 C10 126.1(6) . .
C9 C10 H10A 109.5 . .
C9 C10 H10B 109.5 . .
H10A C10 H10B 109.5 . .
C9 C10 H10C 109.5 . .
H10A C10 H10C 109.5 . .
H10B C10 H10C 109.5 . .
N2 C11 N3 111.4(4) . .
N2 C11 C12 113.8(4) . .
N3 C11 C12 114.0(4) . .
N5 C12 C13 124.3(5) . .
N5 C12 C11 113.6(4) . .
C13 C12 C11 121.7(4) . .
C12 C13 C14 118.0(5) . .
C12 C13 H13 121.0 . .
C14 C13 H13 121.0 . .
C13 C14 C13 118.9(7) . 2_655
C13 C14 H14 120.5 . .
C13 C14 H14 120.5 2_655 .
C16 C15 C20 117.7(6) . .
C16 C15 C22 121.9(6) . .
C20 C15 C22 120.0(6) . .
C16 C15 Ru1 70.3(3) . .
C20 C15 Ru1 69.6(3) . .
C22 C15 Ru1 137.0(4) . .
C17 C16 C15 121.6(7) . .
C17 C16 Ru1 70.7(4) . .
C15 C16 Ru1 73.0(3) . .
C17 C16 H16 119.2 . .
C15 C16 H16 119.2 . .
Ru1 C16 H16 129.7 . .
C16 C17 C18 120.7(6) . .
C16 C17 Ru1 72.5(4) . .
C18 C17 Ru1 73.1(4) . .
C16 C17 H17 119.6 . .
C18 C17 H17 119.6 . .
Ru1 C17 H17 126.7 . .
C19 C18 C17 118.0(6) . .
C19 C18 C21 123.2(8) . .
C17 C18 C21 118.8(7) . .
C19 C18 Ru1 70.6(4) . .
C17 C18 Ru1 69.2(4) . .
C21 C18 Ru1 131.6(5) . .
C18 C19 C20 121.3(7) . .
C18 C19 Ru1 73.1(4) . .
C20 C19 Ru1 70.9(4) . .
C18 C19 H19 119.4 . .
C20 C19 H19 119.4 . .
Ru1 C19 H19 129.0 . .
C19 C20 C15 120.5(6) . .
C19 C20 Ru1 71.6(4) . .
C15 C20 Ru1 73.1(4) . .
C19 C20 H20 119.8 . .
C15 C20 H20 119.8 . .
Ru1 C20 H20 127.6 . .
C18 C21 H21A 109.5 . .
C18 C21 H21B 109.5 . .
H21A C21 H21B 109.5 . .
C18 C21 H21C 109.5 . .
H21A C21 H21C 109.5 . .
H21B C21 H21C 109.5 . .
C23 C22 C15 114.5(6) . .
C23 C22 C24 109.6(6) . .
C15 C22 C24 105.7(5) . .
C23 C22 H22 109.0 . .
C15 C22 H22 109.0 . .
C24 C22 H22 109.0 . .
C22 C23 H23A 109.5 . .
C22 C23 H23B 109.5 . .
H23A C23 H23B 109.5 . .
C22 C23 H23C 109.5 . .
H23A C23 H23C 109.5 . .
H23B C23 H23C 109.5 . .
C22 C24 H24A 109.5 . .
C22 C24 H24B 109.5 . .
H24A C24 H24B 109.5 . .
C22 C24 H24C 109.5 . .
H24A C24 H24C 109.5 . .
H24B C24 H24C 109.5 . .

loop_
_geom_bond_atom_site_label_1
_geom_bond_atom_site_label_2
_geom_bond_distance
_geom_bond_site_symmetry_2
Ru1 N1 2.105(4) .
Ru1 N4 2.120(5) .
Ru1 C17 2.196(6) .
Ru1 C20 2.207(6) .
Ru1 C19 2.216(6) .
Ru1 C16 2.219(6) .
Ru1 C18 2.247(6) .
Ru1 C15 2.254(5) .
Ru1 Cl1 2.4191(15) .
N1 C2 1.360(7) .
N1 N2 1.374(6) .
N2 C4 1.363(7) .
N2 C11 1.433(6) .
N3 N4 1.353(6) .
N3 C7 1.360(7) .
N3 C11 1.464(7) .
N4 C9 1.324(7) .
N5 C12 1.347(6) 2_655
N5 C12 1.347(6) .
C1 C2 1.493(8) .
C1 H1A 0.9800 .
C1 H1B 0.9800 .
C1 H1C 0.9800 .
C2 C3 1.397(8) .
C3 C4 1.357(8) .
C3 H3 0.9500 .
C4 C5 1.506(8) .
C5 H5A 0.9800 .
C5 H5B 0.9800 .
C5 H5C 0.9800 .
C6 C7 1.492(8) .
C6 H6A 0.9800 .
C6 H6B 0.9800 .
C6 H6C 0.9800 .
C7 C8 1.377(8) .
C8 C9 1.400(9) .
C8 H8 0.9500 .
C9 C10 1.498(9) .
C10 H10A 0.9800 .
C10 H10B 0.9800 .
C10 H10C 0.9800 .
C11 C12 1.531(7) .
C12 C13 1.368(7) .
C13 C14 1.400(7) .
C13 H13 0.9500 .
C14 C13 1.400(7) 2_655
C14 H14 0.9500 .
C15 C16 1.409(9) .
C15 C20 1.426(9) .
C15 C22 1.510(8) .
C16 C17 1.392(10) .
C16 H16 0.9500 .
C17 C18 1.436(11) .
C17 H17 0.9500 .
C18 C19 1.391(11) .
C18 C21 1.518(9) .
C19 C20 1.419(9) .
C19 H19 0.9500 .
C20 H20 0.9500 .
C21 H21A 0.9800 .
C21 H21B 0.9800 .
C21 H21C 0.9800 .
C22 C23 1.497(11) .
C22 C24 1.552(9) .
C22 H22 1.0000 .
C23 H23A 0.9800 .
C23 H23B 0.9800 .
C23 H23C 0.9800 .
C24 H24A 0.9800 .
C24 H24B 0.9800 .
C24 H24C 0.9800 .

loop_
_geom_torsion_atom_site_label_1
_geom_torsion_atom_site_label_2
_geom_torsion_atom_site_label_3
_geom_torsion_atom_site_label_4
_geom_torsion
_geom_torsion_site_symmetry_1
_geom_torsion_site_symmetry_4
N4 Ru1 N1 C2 150.6(5) . .
C17 Ru1 N1 C2 -13.1(8) . .
C20 Ru1 N1 C2 -90.3(5) . .
C19 Ru1 N1 C2 -52.9(5) . .
C16 Ru1 N1 C2 -116.8(8) . .
C18 Ru1 N1 C2 -23.5(5) . .
C15 Ru1 N1 C2 -117.4(5) . .
Cl1 Ru1 N1 C2 65.6(5) . .
N4 Ru1 N1 N2 -21.5(4) . .
C17 Ru1 N1 N2 174.8(5) . .
C20 Ru1 N1 N2 97.6(4) . .
C19 Ru1 N1 N2 135.0(4) . .
C16 Ru1 N1 N2 71.1(8) . .
C18 Ru1 N1 N2 164.4(4) . .
C15 Ru1 N1 N2 70.5(5) . .
Cl1 Ru1 N1 N2 -106.5(4) . .
C2 N1 N2 C4 3.7(6) . .
Ru1 N1 N2 C4 177.4(4) . .
C2 N1 N2 C11 171.6(5) . .
Ru1 N1 N2 C11 -14.7(6) . .
C7 N3 N4 C9 -0.7(5) . .
C11 N3 N4 C9 -179.0(4) . .
C7 N3 N4 Ru1 -178.6(3) . .
C11 N3 N4 Ru1 3.2(6) . .
N1 Ru1 N4 C9 -150.5(5) . .
C17 Ru1 N4 C9 21.0(5) . .
C20 Ru1 N4 C9 115.8(5) . .
C19 Ru1 N4 C9 123.8(7) . .
C16 Ru1 N4 C9 49.6(5) . .
C18 Ru1 N4 C9 14.8(8) . .
C15 Ru1 N4 C9 86.4(5) . .
Cl1 Ru1 N4 C9 -66.5(4) . .
N1 Ru1 N4 N3 26.9(4) . .
C17 Ru1 N4 N3 -161.7(4) . .
C20 Ru1 N4 N3 -66.8(4) . .
C19 Ru1 N4 N3 -58.8(7) . .
C16 Ru1 N4 N3 -133.1(4) . .
C18 Ru1 N4 N3 -167.9(5) . .
C15 Ru1 N4 N3 -96.2(4) . .
Cl1 Ru1 N4 N3 110.9(4) . .
N2 N1 C2 C3 -2.7(6) . .
Ru1 N1 C2 C3 -176.0(4) . .
N2 N1 C2 C1 174.4(5) . .
Ru1 N1 C2 C1 1.1(9) . .
N1 C2 C3 C4 0.8(7) . .
C1 C2 C3 C4 -176.2(6) . .
C2 C3 C4 N2 1.5(7) . .
C2 C3 C4 C5 -179.1(6) . .
N1 N2 C4 C3 -3.3(6) . .
C11 N2 C4 C3 -170.9(5) . .
N1 N2 C4 C5 177.3(5) . .
C11 N2 C4 C5 9.7(8) . .
N4 N3 C7 C8 -0.5(6) . .
C11 N3 C7 C8 177.7(5) . .
N4 N3 C7 C6 179.1(5) . .
C11 N3 C7 C6 -2.7(8) . .
N3 C7 C8 C9 1.5(6) . .
C6 C7 C8 C9 -178.1(6) . .
N3 N4 C9 C8 1.7(6) . .
Ru1 N4 C9 C8 179.5(4) . .
N3 N4 C9 C10 -176.9(5) . .
Ru1 N4 C9 C10 0.9(8) . .
C7 C8 C9 N4 -2.1(6) . .
C7 C8 C9 C10 176.5(6) . .
C4 N2 C11 N3 -138.4(5) . .
N1 N2 C11 N3 55.5(6) . .
C4 N2 C11 C12 91.1(6) . .
N1 N2 C11 C12 -75.0(6) . .
N4 N3 C11 N2 -49.1(6) . .
C7 N3 C11 N2 133.0(5) . .
N4 N3 C11 C12 81.3(6) . .
C7 N3 C11 C12 -96.6(6) . .
C12 N5 C12 C13 0.8(4) 2_655 .
C12 N5 C12 C11 173.5(5) 2_655 .
N2 C11 C12 N5 179.2(4) . .
N3 C11 C12 N5 50.0(6) . .
N2 C11 C12 C13 -7.9(7) . .
N3 C11 C12 C13 -137.1(5) . .
N5 C12 C13 C14 -1.5(7) . .
C11 C12 C13 C14 -173.7(4) . .
C12 C13 C14 C13 0.7(3) . 2_655
N1 Ru1 C15 C16 179.7(4) . .
N4 Ru1 C15 C16 -93.6(4) . .
C17 Ru1 C15 C16 28.2(4) . .
C20 Ru1 C15 C16 131.3(6) . .
C19 Ru1 C15 C16 101.6(5) . .
C18 Ru1 C15 C16 65.6(4) . .
Cl1 Ru1 C15 C16 -6.9(7) . .
N1 Ru1 C15 C20 48.3(4) . .
N4 Ru1 C15 C20 135.0(3) . .
C17 Ru1 C15 C20 -103.1(4) . .
C19 Ru1 C15 C20 -29.8(4) . .
C16 Ru1 C15 C20 -131.3(6) . .
C18 Ru1 C15 C20 -65.7(4) . .
Cl1 Ru1 C15 C20 -138.3(4) . .
N1 Ru1 C15 C22 -64.2(8) . .
N4 Ru1 C15 C22 22.5(7) . .
C17 Ru1 C15 C22 144.3(8) . .
C20 Ru1 C15 C22 -112.6(8) . .
C19 Ru1 C15 C22 -142.3(8) . .
C16 Ru1 C15 C22 116.1(9) . .
C18 Ru1 C15 C22 -178.3(8) . .
Cl1 Ru1 C15 C22 109.2(7) . .
C20 C15 C16 C17 -0.9(9) . .
C22 C15 C16 C17 172.6(6) . .
Ru1 C15 C16 C17 -53.6(5) . .
C20 C15 C16 Ru1 52.6(5) . .
C22 C15 C16 Ru1 -133.9(6) . .
N1 Ru1 C16 C17 132.7(6) . .
N4 Ru1 C16 C17 -136.7(4) . .
C20 Ru1 C16 C17 103.7(5) . .
C19 Ru1 C16 C17 66.3(5) . .
C18 Ru1 C16 C17 30.2(4) . .
C15 Ru1 C16 C17 133.5(7) . .
Cl1 Ru1 C16 C17 -50.1(5) . .
N1 Ru1 C16 C15 -0.8(9) . .
N4 Ru1 C16 C15 89.8(4) . .
C17 Ru1 C16 C15 -133.5(7) . .
C20 Ru1 C16 C15 -29.7(4) . .
C19 Ru1 C16 C15 -67.1(4) . .
C18 Ru1 C16 C15 -103.3(5) . .
Cl1 Ru1 C16 C15 176.5(3) . .
C15 C16 C17 C18 -2.6(10) . .
Ru1 C16 C17 C18 -57.2(5) . .
C15 C16 C17 Ru1 54.6(5) . .
N1 Ru1 C17 C16 -146.4(5) . .
N4 Ru1 C17 C16 52.7(5) . .
C20 Ru1 C17 C16 -65.1(4) . .
C19 Ru1 C17 C16 -102.2(5) . .
C18 Ru1 C17 C16 -131.0(6) . .
C15 Ru1 C17 C16 -28.2(4) . .
Cl1 Ru1 C17 C16 136.6(4) . .
N1 Ru1 C17 C18 -15.4(7) . .
N4 Ru1 C17 C18 -176.3(3) . .
C20 Ru1 C17 C18 65.8(4) . .
C19 Ru1 C17 C18 28.7(4) . .
C16 Ru1 C17 C18 131.0(6) . .
C15 Ru1 C17 C18 102.8(4) . .
Cl1 Ru1 C17 C18 -92.4(4) . .
C16 C17 C18 C19 4.1(9) . .
Ru1 C17 C18 C19 -52.8(5) . .
C16 C17 C18 C21 -176.1(6) . .
Ru1 C17 C18 C21 127.0(6) . .
C16 C17 C18 Ru1 56.9(5) . .
N1 Ru1 C18 C19 -55.9(4) . .
N4 Ru1 C18 C19 140.5(5) . .
C17 Ru1 C18 C19 131.8(6) . .
C20 Ru1 C18 C19 29.1(4) . .
C16 Ru1 C18 C19 102.3(4) . .
C15 Ru1 C18 C19 66.0(4) . .
Cl1 Ru1 C18 C19 -139.7(4) . .
N1 Ru1 C18 C17 172.3(4) . .
N4 Ru1 C18 C17 8.7(8) . .
C20 Ru1 C18 C17 -102.7(4) . .
C19 Ru1 C18 C17 -131.8(6) . .
C16 Ru1 C18 C17 -29.4(4) . .
C15 Ru1 C18 C17 -65.8(4) . .
Cl1 Ru1 C18 C17 88.5(4) . .
N1 Ru1 C18 C21 61.7(9) . .
N4 Ru1 C18 C21 -101.9(9) . .
C17 Ru1 C18 C21 -110.6(10) . .
C20 Ru1 C18 C21 146.6(9) . .
C19 Ru1 C18 C21 117.6(10) . .
C16 Ru1 C18 C21 -140.1(9) . .
C15 Ru1 C18 C21 -176.4(9) . .
Cl1 Ru1 C18 C21 -22.1(9) . .
C17 C18 C19 C20 -2.1(9) . .
C21 C18 C19 C20 178.1(6) . .
Ru1 C18 C19 C20 -54.2(5) . .
C17 C18 C19 Ru1 52.2(5) . .
C21 C18 C19 Ru1 -127.7(6) . .
N1 Ru1 C19 C18 131.8(4) . .
N4 Ru1 C19 C18 -144.2(5) . .
C17 Ru1 C19 C18 -29.8(4) . .
C20 Ru1 C19 C18 -132.8(6) . .
C16 Ru1 C19 C18 -66.4(4) . .
C15 Ru1 C19 C18 -103.1(4) . .
Cl1 Ru1 C19 C18 47.4(4) . .
N1 Ru1 C19 C20 -95.4(4) . .
N4 Ru1 C19 C20 -11.4(8) . .
C17 Ru1 C19 C20 103.0(4) . .
C16 Ru1 C19 C20 66.4(4) . .
C18 Ru1 C19 C20 132.8(6) . .
C15 Ru1 C19 C20 29.6(4) . .
Cl1 Ru1 C19 C20 -179.8(3) . .
C18 C19 C20 C15 -1.4(9) . .
Ru1 C19 C20 C15 -56.6(5) . .
C18 C19 C20 Ru1 55.2(5) . .
C16 C15 C20 C19 2.9(8) . .
C22 C15 C20 C19 -170.7(5) . .
Ru1 C15 C20 C19 55.9(5) . .
C16 C15 C20 Ru1 -53.0(5) . .
C22 C15 C20 Ru1 133.4(5) . .
N1 Ru1 C20 C19 87.6(4) . .
N4 Ru1 C20 C19 174.8(4) . .
C17 Ru1 C20 C19 -65.6(5) . .
C16 Ru1 C20 C19 -101.9(5) . .
C18 Ru1 C20 C19 -28.2(4) . .
C15 Ru1 C20 C19 -131.2(6) . .
Cl1 Ru1 C20 C19 0.5(7) . .
N1 Ru1 C20 C15 -141.1(3) . .
N4 Ru1 C20 C15 -54.0(4) . .
C17 Ru1 C20 C15 65.6(4) . .
C19 Ru1 C20 C15 131.2(6) . .
C16 Ru1 C20 C15 29.3(3) . .
C18 Ru1 C20 C15 103.0(4) . .
Cl1 Ru1 C20 C15 131.7(4) . .
C16 C15 C22 C23 37.8(8) . .
C20 C15 C22 C23 -148.9(6) . .
Ru1 C15 C22 C23 -57.2(9) . .
C16 C15 C22 C24 -82.9(8) . .
C20 C15 C22 C24 90.5(7) . .
Ru1 C15 C22 C24 -177.9(6) . .

loop_
_platon_squeeze_void_nr
_platon_squeeze_void_average_x
_platon_squeeze_void_average_y
_platon_squeeze_void_average_z
_platon_squeeze_void_volume
_platon_squeeze_void_count_electrons
_platon_squeeze_void_content
1 0.500 -0.050 0.250 208 40 ' '
2 0.500 0.050 0.750 208 40 ' '
3 1.000 0.450 0.250 208 40 ' '
4 1.000 0.550 0.750 208 40 ' '
